data_7154457
loop_
_publ_author_name
'Essa, Ali H.'
'Lerrick, Reinner I.'
'\,Cift\,ci, E\,ce'
'Harrington, Ross W.'
'Waddell, Paul G.'
'Clegg, William'
'Hall, Michael J.'

_publ_section_title
;
 Grignard-mediated reduction of 2,2,2-trichloro-1-arylethanones.
;
_journal_issue 20
_journal_name_full 'Organic &amp; biomolecular chemistry'
_journal_page_first 5793
_journal_page_last 5803
_journal_paper_doi 10.1039/c5ob00541h
_journal_volume 13
_journal_year 2015
_chemical_formula_moiety 'C15 H10 Cl N O4'
_chemical_formula_sum 'C15 H10 Cl N O4'
_chemical_formula_weight 303.69
_chemical_name_systematic '((2R*,3R*)-2-chloro-3-(4-nitrophenyl)oxiran-2-yl)(phenyl)methanone '
_space_group_crystal_system monoclinic
_space_group_IT_number 14
_space_group_name_Hall '-P 2yn'
_space_group_name_H-M_alt 'P 1 21/n 1'
_symmetry_space_group_name_Hall '-P 2yn'
_symmetry_space_group_name_H-M 'P 1 21/n 1'
_atom_sites_solution_hydrogens geom
_atom_sites_solution_primary direct
_audit_creation_date 2014-12-01
_audit_creation_method
;
Olex2 1.2
(compiled 2014.11.28 svn.r3107 for OlexSys, GUI svn.r4957)
;
_audit_update_record
;
2014-12-04 deposited with the CCDC.
2015-04-16 downloaded from the CCDC.
;
_cell_angle_alpha 90
_cell_angle_beta 96.2048(10)
_cell_angle_gamma 90
_cell_formula_units_Z 4
_cell_length_a 7.32300(9)
_cell_length_b 12.09364(16)
_cell_length_c 15.09304(16)
_cell_measurement_reflns_used 12863
_cell_measurement_temperature 150.01(10)
_cell_measurement_theta_max 27.0420
_cell_measurement_theta_min 3.3630
_cell_volume 1328.84(3)
_computing_cell_refinement
;
CrysAlisPro, Agilent Technologies,
Version 1.171.36.32 (release 02-08-2013 CrysAlis171 .NET)
(compiled Aug  2 2013,16:46:58)
;
_computing_data_collection
;
CrysAlisPro, Agilent Technologies,
Version 1.171.36.32 (release 02-08-2013 CrysAlis171 .NET)
(compiled Aug  2 2013,16:46:58)
;
_computing_data_reduction
;
CrysAlisPro, Agilent Technologies,
Version 1.171.36.32 (release 02-08-2013 CrysAlis171 .NET)
(compiled Aug  2 2013,16:46:58)
;
_computing_molecular_graphics 'Olex2 (Dolomanov et al., 2009)'
_computing_publication_material 'Olex2 (Dolomanov et al., 2009)'
_computing_structure_refinement 'XL (Sheldrick, 2008)'
_computing_structure_solution 'XT (Sheldrick, 2008)'
_diffrn_ambient_temperature 150.01(10)
_diffrn_detector_area_resol_mean 16.1500
_diffrn_measured_fraction_theta_full 0.998
_diffrn_measured_fraction_theta_max 0.959
_diffrn_measurement_details
;
  1 omega  -89.00   43.00   1.0000    5.0000
omega____ theta____ kappa____ phi______ frames
    -      -20.9440   19.0000 -120.0000 132

  2 omega  -34.00   49.00   1.0000    5.0000
omega____ theta____ kappa____ phi______ frames
    -      -20.9440   57.0000  -90.0000 83

  3 omega  -96.00   13.00   1.0000    5.0000
omega____ theta____ kappa____ phi______ frames
    -      -20.9440  -77.0000  150.0000 109

  4 omega  -85.00   14.00   1.0000    5.0000
omega____ theta____ kappa____ phi______ frames
    -      -20.9440  -77.0000   30.0000 99

  5 omega  -58.00   54.00   1.0000    5.0000
omega____ theta____ kappa____ phi______ frames
    -      -20.9440   77.0000    0.0000 112

  6 omega  -96.00   15.00   1.0000    5.0000
omega____ theta____ kappa____ phi______ frames
    -      -20.9440  -77.0000  -90.0000 111

  7 omega   75.00  108.00   1.0000    5.0000
omega____ theta____ kappa____ phi______ frames
    -       21.9596 -178.0000  -60.0000 33

  8 omega    4.00   70.00   1.0000    5.0000
omega____ theta____ kappa____ phi______ frames
    -       21.9596  -99.0000   60.0000 66

  9 omega  -96.00   16.00   1.0000    5.0000
omega____ theta____ kappa____ phi______ frames
    -      -20.9440  -77.0000  -90.0000 112

 10 omega  -50.00   56.00   1.0000    5.0000
omega____ theta____ kappa____ phi______ frames
    -      -20.9440   38.0000   90.0000 106

 11 omega  -94.00    9.00   1.0000    5.0000
omega____ theta____ kappa____ phi______ frames
    -      -20.9440  -57.0000   30.0000 103

 12 omega  -55.00   62.00   1.0000    5.0000
omega____ theta____ kappa____ phi______ frames
    -       21.9596  -38.0000  -90.0000 117

 13 omega   57.00  108.00   1.0000    5.0000
omega____ theta____ kappa____ phi______ frames
    -       21.9596  178.0000 -150.0000 51

 14 omega   -4.00   71.00   1.0000    5.0000
omega____ theta____ kappa____ phi______ frames
    -       21.9596  -99.0000  -90.0000 75

 15 omega  -96.00   16.00   1.0000    5.0000
omega____ theta____ kappa____ phi______ frames
    -      -20.9440  -77.0000    0.0000 112

 16 omega   -8.00   95.00   1.0000    5.0000
omega____ theta____ kappa____ phi______ frames
    -       21.9596   57.0000 -150.0000 103

 17 omega   53.00  109.00   1.0000    5.0000
omega____ theta____ kappa____ phi______ frames
    -       21.9596 -178.0000   90.0000 56

 18 omega   57.00  108.00   1.0000    5.0000
omega____ theta____ kappa____ phi______ frames
    -       21.9596  178.0000  -90.0000 51

 19 omega   57.00  108.00   1.0000    5.0000
omega____ theta____ kappa____ phi______ frames
    -       21.9596  178.0000 -120.0000 51

 20 omega  -15.00   97.00   1.0000    5.0000
omega____ theta____ kappa____ phi______ frames
    -       21.9596   77.0000   60.0000 112

 21 omega  -96.00   16.00   1.0000    5.0000
omega____ theta____ kappa____ phi______ frames
    -      -20.9440  -77.0000 -150.0000 112

 22 omega -107.00  -35.00   1.0000    5.0000
omega____ theta____ kappa____ phi______ frames
    -      -20.9440 -178.0000   30.0000 72

 23 omega  -59.00  -17.00   1.0000    5.0000
omega____ theta____ kappa____ phi______ frames
    -       21.9596    0.0000 -180.0000 42
;
_diffrn_measurement_device_type 'Xcalibur, Eos, Gemini ultra'
_diffrn_measurement_method '\w scans'
_diffrn_orient_matrix_UB_11 -0.0156100000
_diffrn_orient_matrix_UB_12 -0.0550907000
_diffrn_orient_matrix_UB_13 0.0134342000
_diffrn_orient_matrix_UB_21 -0.0898150000
_diffrn_orient_matrix_UB_22 0.0148015000
_diffrn_orient_matrix_UB_23 0.0091389000
_diffrn_orient_matrix_UB_31 -0.0344246000
_diffrn_orient_matrix_UB_32 -0.0136176000
_diffrn_orient_matrix_UB_33 -0.0443869000
_diffrn_radiation_monochromator graphite
_diffrn_radiation_type MoK\a
_diffrn_radiation_wavelength 0.71073
_diffrn_reflns_av_R_equivalents 0.0486
_diffrn_reflns_av_unetI/netI 0.0222
_diffrn_reflns_laue_measured_fraction_full 0.998
_diffrn_reflns_laue_measured_fraction_max 0.959
_diffrn_reflns_limit_h_max 9
_diffrn_reflns_limit_h_min -9
_diffrn_reflns_limit_k_max 15
_diffrn_reflns_limit_k_min -15
_diffrn_reflns_limit_l_max 19
_diffrn_reflns_limit_l_min -19
_diffrn_reflns_number 40662
_diffrn_reflns_point_group_measured_fraction_full 0.998
_diffrn_reflns_point_group_measured_fraction_max 0.959
_diffrn_reflns_theta_full 26.000
_diffrn_reflns_theta_max 27.885
_diffrn_reflns_theta_min 3.266
_diffrn_source 'Enhance (Mo) X-ray Source'
_exptl_absorpt_coefficient_mu 0.303
_exptl_absorpt_correction_T_max 0.973
_exptl_absorpt_correction_T_min 0.941
_exptl_absorpt_correction_type analytical
_exptl_absorpt_process_details
;
CrysAlisPro, Agilent Technologies,
Version 1.171.36.32 (release 02-08-2013 CrysAlis171 .NET)
(compiled Aug  2 2013,16:46:58)
Analytical numeric absorption correction using a multifaceted crystal
            model based on expressions derived by R.C. Clark & J.S. Reid.
(Clark, R. C. & Reid, J. S. (1995). Acta Cryst. A51, 887-897)
;
_exptl_crystal_colour colourless
_exptl_crystal_colour_primary colourless
_exptl_crystal_density_diffrn 1.518
_exptl_crystal_description block
_exptl_crystal_F_000 624
_exptl_crystal_size_max 0.3
_exptl_crystal_size_mid 0.23
_exptl_crystal_size_min 0.14
_refine_diff_density_max 0.300
_refine_diff_density_min -0.278
_refine_diff_density_rms 0.043
_refine_ls_extinction_method none
_refine_ls_goodness_of_fit_ref 1.028
_refine_ls_hydrogen_treatment constr
_refine_ls_matrix_type full
_refine_ls_number_parameters 190
_refine_ls_number_reflns 3041
_refine_ls_number_restraints 0
_refine_ls_restrained_S_all 1.028
_refine_ls_R_factor_all 0.0447
_refine_ls_R_factor_gt 0.0328
_refine_ls_shift/su_max 0.000
_refine_ls_shift/su_mean 0.000
_refine_ls_structure_factor_coef Fsqd
_refine_ls_weighting_details 'w=1/[\s^2^(Fo^2^)+(0.0281P)^2^+0.6421P] where P=(Fo^2^+2Fc^2^)/3'
_refine_ls_weighting_scheme calc
_refine_ls_wR_factor_gt 0.0724
_refine_ls_wR_factor_ref 0.0779
_reflns_Friedel_coverage 0.000
_reflns_number_gt 2518
_reflns_number_total 3041
_reflns_threshold_expression 'I > 2\s(I)'
_cod_data_source_file c5ob00541h2.cif
_cod_data_source_block mjh140034_fa
_cod_depositor_comments 'Adding full bibliography for 7154444--7154457.cif.'
_cod_original_cell_volume 1328.83(3)
_cod_database_code 7154457
_shelxl_version_number 2014/6
_chemical_oxdiff_formula 'C15 H10 N1 O4 Cl1'
_shelx_space_group_comment
;
The symmetry employed for this shelxl refinement is uniquely defined
by the following loop, which should always be used as a source of
symmetry information in preference to the above space-group names.
They are only intended as comments.
;
_reflns_odcompleteness_completeness 99.69
_reflns_odcompleteness_iscentric 1
_reflns_odcompleteness_theta 25.30
_olex2_refinement_description
;
1. Fixed Uiso
 At 1.2 times of:
  All C(H) groups
2.a Ternary CH refined with riding coordinates:
 C7(H7)
2.b Aromatic/amide H refined with riding coordinates:
 C2(H2), C3(H3), C5(H5), C6(H6), C11(H11), C12(H12), C13(H13), C14(H14),
 C15(H15)
;
_olex2_submission_special_instructions 'No special instructions were received'

loop_
_space_group_symop_operation_xyz
'x, y, z'
'-x+1/2, y+1/2, -z+1/2'
'-x, -y, -z'
'x-1/2, -y-1/2, z-1/2'

loop_
_atom_site_label
_atom_site_type_symbol
_atom_site_fract_x
_atom_site_fract_y
_atom_site_fract_z
_atom_site_U_iso_or_equiv
_atom_site_adp_type
_atom_site_occupancy
_atom_site_site_symmetry_order
_atom_site_calc_flag
_atom_site_refinement_flags_posn
Cl1 Cl 0.84437(5) 0.37756(3) 0.49525(2) 0.03349(11) Uani 1 1 d .
O1 O 0.17036(16) -0.03238(9) 0.56086(8) 0.0417(3) Uani 1 1 d .
O2 O 0.10135(15) 0.10844(10) 0.63910(7) 0.0396(3) Uani 1 1 d .
O3 O 0.57515(14) 0.46301(8) 0.38015(7) 0.0323(3) Uani 1 1 d .
O4 O 0.89727(16) 0.53153(9) 0.30946(8) 0.0377(3) Uani 1 1 d .
N1 N 0.17478(16) 0.06674(11) 0.57754(8) 0.0289(3) Uani 1 1 d .
C1 C 0.27370(17) 0.14025(12) 0.52151(9) 0.0228(3) Uani 1 1 d .
C2 C 0.35000(19) 0.09405(12) 0.44997(9) 0.0266(3) Uani 1 1 d .
H2 H 0.3387 0.0188 0.4379 0.032 Uiso 1 1 calc R
C3 C 0.44334(19) 0.16256(12) 0.39701(9) 0.0255(3) Uani 1 1 d .
H3 H 0.4946 0.1335 0.3483 0.031 Uiso 1 1 calc R
C4 C 0.46088(17) 0.27453(12) 0.41627(9) 0.0222(3) Uani 1 1 d .
C5 C 0.38305(19) 0.31834(12) 0.48869(9) 0.0273(3) Uani 1 1 d .
H5 H 0.3948 0.3934 0.5014 0.033 Uiso 1 1 calc R
C6 C 0.28814(19) 0.25079(12) 0.54200(9) 0.0266(3) Uani 1 1 d .
H6 H 0.2355 0.2795 0.5904 0.032 Uiso 1 1 calc R
C7 C 0.56070(18) 0.34619(12) 0.35758(9) 0.0247(3) Uani 1 1 d .
H7 H 0.5394 0.3295 0.2938 0.030 Uiso 1 1 calc R
C8 C 0.73612(19) 0.40062(11) 0.38695(9) 0.0235(3) Uani 1 1 d .
C9 C 0.87792(19) 0.43405(12) 0.32474(9) 0.0254(3) Uani 1 1 d .
C10 C 0.98110(18) 0.34468(11) 0.28561(9) 0.0227(3) Uani 1 1 d .
C11 C 0.95001(18) 0.23379(12) 0.30373(9) 0.0244(3) Uani 1 1 d .
H11 H 0.8676 0.2148 0.3440 0.029 Uiso 1 1 calc R
C12 C 1.0410(2) 0.15173(12) 0.26224(9) 0.0283(3) Uani 1 1 d .
H12 H 1.0202 0.0777 0.2746 0.034 Uiso 1 1 calc R
C13 C 1.1635(2) 0.18025(13) 0.20197(9) 0.0304(3) Uani 1 1 d .
H13 H 1.2233 0.1251 0.1733 0.036 Uiso 1 1 calc R
C14 C 1.1972(2) 0.29041(13) 0.18432(9) 0.0302(3) Uani 1 1 d .
H14 H 1.2802 0.3091 0.1443 0.036 Uiso 1 1 calc R
C15 C 1.10753(19) 0.37233(12) 0.22614(9) 0.0268(3) Uani 1 1 d .
H15 H 1.1312 0.4462 0.2148 0.032 Uiso 1 1 calc R

loop_
_atom_site_aniso_label
_atom_site_aniso_U_11
_atom_site_aniso_U_22
_atom_site_aniso_U_33
_atom_site_aniso_U_23
_atom_site_aniso_U_13
_atom_site_aniso_U_12
Cl1 0.0325(2) 0.0455(2) 0.02242(18) 0.00109(15) 0.00268(14) -0.01060(16)
O1 0.0461(7) 0.0304(6) 0.0516(7) 0.0097(5) 0.0192(6) -0.0005(5)
O2 0.0399(6) 0.0513(7) 0.0307(6) 0.0014(5) 0.0185(5) -0.0035(5)
O3 0.0335(6) 0.0245(5) 0.0412(6) 0.0055(4) 0.0145(5) 0.0056(4)
O4 0.0456(7) 0.0235(6) 0.0470(7) 0.0044(5) 0.0189(5) -0.0051(5)
N1 0.0237(6) 0.0374(7) 0.0262(6) 0.0065(5) 0.0050(5) 0.0001(5)
C1 0.0183(6) 0.0304(7) 0.0200(6) 0.0042(5) 0.0030(5) -0.0003(5)
C2 0.0281(7) 0.0255(7) 0.0267(7) -0.0015(6) 0.0057(6) -0.0008(6)
C3 0.0260(7) 0.0305(8) 0.0207(7) -0.0032(6) 0.0064(5) 0.0004(6)
C4 0.0176(6) 0.0286(7) 0.0204(6) 0.0023(5) 0.0021(5) 0.0012(5)
C5 0.0272(7) 0.0265(7) 0.0293(7) -0.0027(6) 0.0075(6) -0.0005(6)
C6 0.0241(7) 0.0346(8) 0.0223(7) -0.0034(6) 0.0076(5) 0.0015(6)
C7 0.0245(7) 0.0279(7) 0.0221(7) 0.0015(5) 0.0042(5) 0.0017(6)
C8 0.0279(7) 0.0216(7) 0.0219(6) 0.0008(5) 0.0061(5) 0.0007(5)
C9 0.0276(7) 0.0253(7) 0.0238(7) 0.0016(6) 0.0048(5) -0.0050(6)
C10 0.0227(6) 0.0271(7) 0.0185(6) 0.0011(5) 0.0033(5) -0.0038(5)
C11 0.0235(7) 0.0276(7) 0.0230(7) 0.0022(5) 0.0070(5) -0.0029(6)
C12 0.0307(7) 0.0272(7) 0.0272(7) 0.0004(6) 0.0049(6) -0.0012(6)
C13 0.0295(8) 0.0382(9) 0.0241(7) -0.0036(6) 0.0061(6) 0.0044(6)
C14 0.0261(7) 0.0431(9) 0.0226(7) 0.0024(6) 0.0081(6) -0.0039(6)
C15 0.0273(7) 0.0309(8) 0.0227(7) 0.0043(6) 0.0046(5) -0.0064(6)

loop_
_atom_type_symbol
_atom_type_description
_atom_type_scat_dispersion_real
_atom_type_scat_dispersion_imag
_atom_type_scat_source
C C 0.0033 0.0016 'International Tables Vol C Tables 4.2.6.8 and 6.1.1.4'
H H 0.0000 0.0000 'International Tables Vol C Tables 4.2.6.8 and 6.1.1.4'
N N 0.0061 0.0033 'International Tables Vol C Tables 4.2.6.8 and 6.1.1.4'
O O 0.0106 0.0060 'International Tables Vol C Tables 4.2.6.8 and 6.1.1.4'
Cl Cl 0.1484 0.1585 'International Tables Vol C Tables 4.2.6.8 and 6.1.1.4'

loop_
_exptl_crystal_face_index_h
_exptl_crystal_face_index_k
_exptl_crystal_face_index_l
_exptl_crystal_face_perp_dist
_exptl_oxdiff_crystal_face_indexfrac_h
_exptl_oxdiff_crystal_face_indexfrac_k
_exptl_oxdiff_crystal_face_indexfrac_l
_exptl_oxdiff_crystal_face_x
_exptl_oxdiff_crystal_face_y
_exptl_oxdiff_crystal_face_z
0 1 1 0.0570 0.0000 1.0000 1.0000 -0.0417 0.0239 -0.0580
-1 -2 -1 0.0445 -1.0000 -2.0000 -1.0000 0.1124 0.0511 0.1060
2 1 -2 0.0954 2.0000 1.0000 -2.0000 -0.1132 -0.1831 0.0063
0 1 -1 0.0847 -0.0000 1.0000 -1.0000 -0.0685 0.0057 0.0308
-1 0 -1 0.1330 -1.0000 0.0000 -1.0000 0.0022 0.0807 0.0788
-1 -1 1 0.1125 -1.0000 -1.0000 1.0000 0.0841 0.0842 0.0037
1 0 2 0.1013 1.0000 -0.0000 2.0000 0.0113 -0.0715 -0.1232
0 -1 -1 0.0827 -0.0000 -1.0000 -1.0000 0.0417 -0.0239 0.0580
-1 -3 0 0.0691 -1.0000 -3.0000 -0.0000 0.1809 0.0454 0.0753

loop_
_geom_angle_atom_site_label_1
_geom_angle_atom_site_label_2
_geom_angle_atom_site_label_3
_geom_angle
C8 O3 C7 62.03(9)
O1 N1 O2 123.53(12)
O1 N1 C1 118.50(12)
O2 N1 C1 117.97(13)
C2 C1 N1 118.00(13)
C6 C1 N1 119.31(12)
C6 C1 C2 122.68(13)
C1 C2 H2 120.8
C3 C2 C1 118.37(13)
C3 C2 H2 120.8
C2 C3 H3 119.9
C2 C3 C4 120.27(13)
C4 C3 H3 119.9
C3 C4 C5 119.97(13)
C3 C4 C7 118.97(12)
C5 C4 C7 121.06(13)
C4 C5 H5 119.8
C6 C5 C4 120.38(14)
C6 C5 H5 119.8
C1 C6 C5 118.32(13)
C1 C6 H6 120.8
C5 C6 H6 120.8
O3 C7 C4 117.05(11)
O3 C7 H7 115.4
O3 C7 C8 56.96(9)
C4 C7 H7 115.4
C8 C7 C4 123.50(12)
C8 C7 H7 115.4
O3 C8 Cl1 116.52(10)
O3 C8 C7 61.01(9)
O3 C8 C9 115.92(11)
C7 C8 Cl1 120.04(10)
C7 C8 C9 124.31(12)
C9 C8 Cl1 110.17(10)
O4 C9 C8 118.39(13)
O4 C9 C10 124.03(13)
C10 C9 C8 117.57(12)
C11 C10 C9 121.62(12)
C11 C10 C15 119.36(13)
C15 C10 C9 118.97(13)
C10 C11 H11 119.8
C12 C11 C10 120.36(12)
C12 C11 H11 119.8
C11 C12 H12 120.1
C11 C12 C13 119.71(14)
C13 C12 H12 120.1
C12 C13 H13 119.8
C14 C13 C12 120.38(14)
C14 C13 H13 119.8
C13 C14 H14 120.0
C15 C14 C13 119.96(13)
C15 C14 H14 120.0
C10 C15 H15 119.9
C14 C15 C10 120.22(14)
C14 C15 H15 119.9

loop_
_geom_bond_atom_site_label_1
_geom_bond_atom_site_label_2
_geom_bond_distance
Cl1 C8 1.7601(14)
O1 N1 1.2245(17)
O2 N1 1.2307(16)
O3 C7 1.4545(17)
O3 C8 1.3940(17)
O4 C9 1.2124(17)
N1 C1 1.4706(17)
C1 C2 1.3859(19)
C1 C6 1.374(2)
C2 H2 0.9300
C2 C3 1.3822(19)
C3 H3 0.9300
C3 C4 1.388(2)
C4 C5 1.3911(19)
C4 C7 1.4865(19)
C5 H5 0.9300
C5 C6 1.385(2)
C6 H6 0.9300
C7 H7 0.9800
C7 C8 1.4686(19)
C8 C9 1.5277(19)
C9 C10 1.478(2)
C10 C11 1.3923(19)
C10 C15 1.3979(18)
C11 H11 0.9300
C11 C12 1.382(2)
C12 H12 0.9300
C12 C13 1.389(2)
C13 H13 0.9300
C13 C14 1.386(2)
C14 H14 0.9300
C14 C15 1.379(2)
C15 H15 0.9300

loop_
_geom_torsion_atom_site_label_1
_geom_torsion_atom_site_label_2
_geom_torsion_atom_site_label_3
_geom_torsion_atom_site_label_4
_geom_torsion
Cl1 C8 C9 O4 -98.12(14)
Cl1 C8 C9 C10 82.91(13)
O1 N1 C1 C2 2.88(19)
O1 N1 C1 C6 -176.69(13)
O2 N1 C1 C2 -177.41(13)
O2 N1 C1 C6 3.02(19)
O3 C7 C8 Cl1 105.62(11)
O3 C7 C8 C9 -103.11(14)
O3 C8 C9 O4 36.90(19)
O3 C8 C9 C10 -142.07(13)
O4 C9 C10 C11 -178.34(14)
O4 C9 C10 C15 -1.0(2)
N1 C1 C2 C3 -179.95(12)
N1 C1 C6 C5 179.54(12)
C1 C2 C3 C4 0.7(2)
C2 C1 C6 C5 0.0(2)
C2 C3 C4 C5 -0.5(2)
C2 C3 C4 C7 -179.49(12)
C3 C4 C5 C6 0.1(2)
C3 C4 C7 O3 179.80(12)
C3 C4 C7 C8 -113.54(15)
C4 C5 C6 C1 0.2(2)
C4 C7 C8 Cl1 2.91(19)
C4 C7 C8 O3 -102.71(14)
C4 C7 C8 C9 154.18(13)
C5 C4 C7 O3 0.84(19)
C5 C4 C7 C8 67.50(18)
C6 C1 C2 C3 -0.4(2)
C7 O3 C8 Cl1 -111.30(11)
C7 O3 C8 C9 116.56(13)
C7 C4 C5 C6 179.05(13)
C7 C8 C9 O4 108.19(16)
C7 C8 C9 C10 -70.78(18)
C8 O3 C7 C4 114.03(13)
C8 C9 C10 C11 0.57(19)
C8 C9 C10 C15 177.93(12)
C9 C10 C11 C12 176.30(13)
C9 C10 C15 C14 -175.90(13)
C10 C11 C12 C13 -0.2(2)
C11 C10 C15 C14 1.5(2)
C11 C12 C13 C14 1.0(2)
C12 C13 C14 C15 -0.6(2)
C13 C14 C15 C10 -0.7(2)
C15 C10 C11 C12 -1.1(2)
